data_4327587
loop_
_publ_author_name
'Roger Guilard'
'Claude P. Gros'
'Fr\'ed\'eric Bolze'
'Fran\,cois J\'er\^ome'
'Zhongping Ou'
'Jianguo Shao'
'Jean Fischer'
'Raymond Weiss'
'Karl M. Kadish'

_publ_section_title
;
 Alkyl and Aryl Substituted Corroles. 1. Synthesis and Characterization of
 Free Base and Cobalt Containing Derivatives. X-ray Structure of
 (Me4Ph5Cor)Co(py)2
;
_journal_name_full 'Inorganic Chemistry'
_journal_page_first 4845
_journal_page_last 4855
_journal_paper_doi 10.1021/ic010177+
_journal_volume 40
_journal_year 2001
_chemical_formula_moiety 'C129 H106 Cl6 Co2 N12 O'
_chemical_formula_sum 'C129 H106 Cl6 Co2 N12 O'
_chemical_formula_weight 2170.95
_chemical_name_systematic ' ?'
_space_group_IT_number 33
_symmetry_cell_setting orthorhombic
_symmetry_space_group_name_Hall 'P 2c -2n'
_symmetry_space_group_name_H-M 'P n a 21'
_cell_angle_alpha 90
_cell_angle_beta 90
_cell_angle_gamma 90
_cell_formula_units_Z 2
_cell_length_a 19.5690(4)
_cell_length_b 17.1070(6)
_cell_length_c 15.9160(6)
_cell_measurement_temperature 173
_cell_volume 5328.1(3)
_computing_publication_material CIFGEN_IN_OpenMoleN_(_1997)
_computing_structure_refinement LSFM_OpenMoleN_(_1997)
_computing_structure_solution direct_methods_(SIR,_Burla_et_al.,_1989)
_diffrn_ambient_temperature 173
_diffrn_measurement_details
;
102 frames,237 sec/frame, delta phi = 1.8 deg. Each frame measured 2 times.
Detector to crystal distance 29 mm.
;
_diffrn_measurement_device_type KappaCCD
_diffrn_measurement_method '\p scans'
_diffrn_radiation_monochromator graphite
_diffrn_radiation_type Mo-K\a
_diffrn_radiation_wavelength 0.71073
_diffrn_reflns_av_R_equivalents 0.074
_diffrn_reflns_av_sigmaI/netI 0.333
_diffrn_reflns_limit_h_max 22
_diffrn_reflns_limit_h_min 0
_diffrn_reflns_limit_k_max 24
_diffrn_reflns_limit_k_min 0
_diffrn_reflns_limit_l_max 21
_diffrn_reflns_limit_l_min 0
_diffrn_reflns_number 35460
_diffrn_reflns_theta_max 30.51
_diffrn_reflns_theta_min 2.5
_diffrn_source xray_tube
_diffrn_standards_decay_% 0
_exptl_absorpt_coefficient_mu 0.522
_exptl_absorpt_correction_type none
_exptl_crystal_colour 'dark red'
_exptl_crystal_density_diffrn 1.35
_exptl_crystal_density_method none
_exptl_crystal_description prism
_exptl_crystal_F_000 2256
_exptl_crystal_size_max 0.20
_exptl_crystal_size_mid 0.15
_exptl_crystal_size_min 0.10
_refine_diff_density_max 0.971
_refine_diff_density_min -0.145
_refine_ls_abs_structure_details 'Flack H D  (1983), Acta Cryst. A39, 876-881'
_refine_ls_abs_structure_Flack 0.10(3)
_refine_ls_extinction_method none
_refine_ls_goodness_of_fit_all 1.920
_refine_ls_goodness_of_fit_ref 1.488
_refine_ls_hydrogen_treatment noref
_refine_ls_matrix_type full
_refine_ls_number_constraints 0
_refine_ls_number_parameters 693
_refine_ls_number_reflns 4791
_refine_ls_number_restraints 1
_refine_ls_R_factor_all 0.111
_refine_ls_R_factor_gt 0.069
_refine_ls_shift/esd_mean 0.000
_refine_ls_shift/su_max 0.003
_refine_ls_structure_factor_coef F
_refine_ls_weighting_details 'w = 4Fo^2^/(\s^2^(Fo^2^)+0.0004 Fo^4^)+1.0'
_refine_ls_weighting_scheme calc
_refine_ls_wR_factor_all 0.110
_refine_ls_wR_factor_ref 0.083
_reflns_number_gt 4791
_reflns_number_total 7733
_reflns_threshold_expression >3.0\s(I)
_cod_data_source_file ic0101772B.cif
_cod_data_source_block st309
_cod_depositor_comments
;
The following automatic conversions were performed:

'_refine_ls_weighting_scheme' value '4Fo^2^/(\s^2^(Fo^2^)+0.0004
Fo^4^)+1.0' was changed to 'calc'. New tag
'_refine_ls_weighting_details' was created. The value of the new tag
was set to 'w = 4Fo^2^/(\s^2^(Fo^2^)+0.0004 Fo^4^)+1.0'.

Automatic conversion script
Id: cif_fix_values 3143 2015-03-26 13:38:13Z robertas 
;
_cod_original_cell_volume 5328.2(5)
_cod_original_sg_symbol_Hall ' P 2c -2n'
_cod_database_code 4327587

loop_
_symmetry_equiv_pos_as_xyz
x,y,z
-x,-y,1/2+z
1/2+x,1/2-y,+z
1/2-x,1/2+y,1/2+z

loop_
_atom_site_aniso_label
_atom_site_aniso_U_11
_atom_site_aniso_U_22
_atom_site_aniso_U_33
_atom_site_aniso_U_12
_atom_site_aniso_U_13
_atom_site_aniso_U_23
_atom_site_aniso_type_symbol
CO 0.0292(4) 0.0210(3) 0.0300(3) -0.0003(4) 0.0022(4) -0.0000(5) Co
C1 0.033(4) 0.026(3) 0.030(4) 0.003(3) 0.000(3) 0.001(3) C
C2 0.027(4) 0.029(3) 0.034(4) 0.002(3) 0.004(3) -0.003(3) C
C3 0.033(4) 0.025(3) 0.028(4) -0.001(3) -0.001(3) -0.000(3) C
C4 0.030(4) 0.026(3) 0.034(4) -0.005(3) -0.000(3) -0.000(3) C
C5 0.033(4) 0.032(3) 0.035(4) -0.006(3) -0.000(3) -0.000(3) C
C6 0.032(4) 0.023(3) 0.035(4) -0.002(3) 0.001(3) 0.002(3) C
C7 0.039(4) 0.033(3) 0.031(4) -0.004(3) 0.001(3) 0.001(3) C
C8 0.035(4) 0.025(3) 0.039(4) -0.000(3) -0.002(3) 0.001(3) C
C9 0.038(4) 0.023(3) 0.037(3) -0.001(2) -0.003(4) -0.000(4) C
C10 0.039(4) 0.020(3) 0.031(3) 0.002(3) -0.000(3) 0.001(3) C
C11 0.031(4) 0.031(3) 0.027(3) 0.003(3) -0.002(3) -0.000(3) C
C12 0.032(4) 0.029(3) 0.034(4) 0.003(3) 0.001(3) 0.001(3) C
C13 0.032(4) 0.028(3) 0.035(4) -0.001(3) 0.002(3) -0.002(3) C
C14 0.029(3) 0.027(3) 0.029(3) 0.001(3) 0.002(3) -0.001(3) C
C15 0.030(4) 0.027(3) 0.033(4) -0.006(3) 0.003(3) 0.003(3) C
C16 0.030(4) 0.022(3) 0.034(4) 0.002(3) -0.001(3) 0.002(3) C
C17 0.036(4) 0.021(3) 0.034(4) -0.002(3) -0.002(3) -0.002(3) C
C18 0.032(3) 0.024(3) 0.027(4) 0.000(2) -0.001(3) 0.002(3) C
C19 0.029(3) 0.021(2) 0.030(4) -0.000(2) 0.000(3) 0.004(3) C
N21 0.027(3) 0.022(2) 0.035(3) 0.001(2) 0.004(2) 0.002(2) n
N22 0.032(3) 0.020(2) 0.034(4) 0.001(2) -0.000(2) 0.004(2) n
N23 0.031(3) 0.022(2) 0.029(3) 0.001(2) 0.002(2) -0.000(3) n
N24 0.029(3) 0.022(2) 0.031(3) -0.000(2) 0.007(2) -0.002(2) n
C25 0.029(4) 0.027(3) 0.039(4) 0.000(3) 0.009(3) 0.002(3) C
C26 0.058(5) 0.029(3) 0.029(4) -0.005(3) 0.003(4) 0.003(3) C
C27 0.076(6) 0.034(4) 0.040(4) -0.014(4) 0.007(4) -0.009(4) C
C28 0.070(6) 0.037(4) 0.071(6) 0.001(4) 0.037(4) -0.016(4) C
C29 0.045(5) 0.035(4) 0.105(8) 0.002(4) 0.018(5) -0.013(5) C
C30 0.035(4) 0.029(4) 0.080(6) 0.001(3) 0.013(4) 0.000(4) C
C31 0.031(4) 0.024(3) 0.039(4) -0.001(3) 0.003(3) -0.004(3) C
C32 0.032(4) 0.040(4) 0.046(5) -0.008(3) 0.003(3) 0.002(4) C
C33 0.049(5) 0.050(4) 0.034(4) -0.004(4) 0.008(4) -0.009(4) C
C34 0.038(4) 0.045(4) 0.054(5) -0.005(3) 0.011(4) -0.003(4) C
C35 0.039(4) 0.036(4) 0.039(4) -0.006(3) 0.006(3) 0.007(3) C
C36 0.043(4) 0.028(3) 0.039(4) -0.001(3) 0.000(4) -0.003(3) C
C37 0.042(4) 0.029(4) 0.062(5) -0.002(3) 0.003(4) 0.004(4) C
C38 0.045(4) 0.026(3) 0.065(5) -0.002(3) 0.008(5) 0.001(4) C
C39 0.045(4) 0.027(3) 0.045(4) -0.001(3) 0.009(4) -0.001(3) C
C40 0.044(4) 0.033(3) 0.035(4) -0.001(3) 0.007(3) -0.003(3) C
C41 0.034(4) 0.020(3) 0.044(4) -0.002(3) 0.008(3) -0.003(3) C
C42 0.037(4) 0.043(4) 0.079(6) -0.013(3) -0.017(4) 0.026(4) C
C43 0.045(5) 0.063(5) 0.14(1) -0.023(4) -0.022(6) 0.030(6) C
C44 0.047(5) 0.045(4) 0.079(6) -0.013(4) 0.022(4) 0.001(5) C
C45 0.063(6) 0.041(4) 0.051(5) -0.008(4) 0.011(4) 0.013(4) C
C46 0.043(5) 0.037(4) 0.048(5) -0.007(3) 0.002(4) 0.012(4) C
C47 0.036(4) 0.023(3) 0.026(3) -0.001(2) 0.004(3) -0.000(3) C
C48 0.039(4) 0.030(3) 0.036(4) -0.004(3) 0.001(3) 0.002(3) C
C49 0.058(5) 0.025(3) 0.041(4) -0.007(3) 0.008(4) -0.006(3) C
C50 0.056(4) 0.023(3) 0.052(4) 0.010(3) 0.008(5) 0.004(4) C
C51 0.037(4) 0.040(4) 0.042(4) 0.007(3) -0.002(3) -0.002(3) C
C52 0.036(4) 0.029(3) 0.035(4) 0.003(3) 0.005(3) -0.000(3) C
C53 0.042(4) 0.024(3) 0.040(4) -0.001(3) 0.006(3) 0.003(3) C
C54 0.036(4) 0.028(3) 0.068(5) 0.001(3) -0.006(5) 0.002(5) C
C55 0.042(5) 0.033(4) 0.108(9) 0.005(3) -0.002(5) 0.012(5) C
C56 0.053(5) 0.030(4) 0.105(8) -0.001(4) 0.018(5) -0.018(5) C
C57 0.070(6) 0.043(4) 0.076(6) -0.019(4) 0.020(5) -0.024(4) C
C58 0.051(5) 0.036(4) 0.050(5) -0.002(4) 0.007(4) -0.004(4) C
N59 0.038(3) 0.024(2) 0.031(3) -0.002(2) 0.002(3) 0.004(3) n
C60 0.044(5) 0.039(4) 0.049(5) 0.008(4) -0.002(4) 0.000(4) C
C61 0.053(5) 0.061(5) 0.041(5) 0.020(4) -0.005(4) 0.010(4) C
C62 0.066(6) 0.066(6) 0.042(5) 0.009(5) -0.019(4) 0.003(5) C
C63 0.064(6) 0.058(5) 0.047(5) 0.012(5) -0.009(5) -0.007(5) C
C64 0.048(5) 0.039(4) 0.040(4) 0.009(4) -0.006(4) -0.005(4) C
N65 0.035(3) 0.025(3) 0.033(3) 0.002(2) 0.001(3) -0.002(3) n
C66 0.044(4) 0.032(3) 0.040(4) -0.008(3) -0.003(4) 0.002(3) C
C67 0.045(4) 0.050(4) 0.042(5) -0.012(4) -0.014(4) 0.007(4) C
C68 0.058(5) 0.052(5) 0.031(4) 0.001(4) -0.004(4) -0.003(4) C
C69 0.049(4) 0.037(4) 0.037(4) 0.007(3) 0.006(4) 0.005(3) C
C70 0.038(4) 0.035(3) 0.035(4) -0.000(3) 0.004(3) 0.001(3) C
C71 0.13(1) 0.14(1) 0.09(1) -0.02(1) -0.036(8) -0.01(1) C
CL1 0.220(4) 0.098(2) 0.100(3) -0.043(3) -0.058(3) 0.013(2) Cl
CL2 0.172(3) 0.110(3) 0.442(6) -0.045(2) -0.198(3) 0.115(3) Cl
C72 0.08(1) 0.027(6) 0.045(8) -0.020(7) 0.036(7) -0.030(6) C
CL3 0.027(2) 0.095(3) 0.055(2) 0.010(2) 0.007(2) -0.014(2) Cl
CL4 0.137(5) 0.028(2) 0.062(3) -0.007(2) 0.033(3) -0.001(2) Cl
O1 0.060(7) 0.055(6) 0.026(5) -0.016(5) -0.003(5) 0.034(4) O

loop_
_atom_site_label
_atom_site_fract_x
_atom_site_fract_y
_atom_site_fract_z
_atom_site_U_iso_or_equiv
_atom_site_occupancy
_atom_site_thermal_displace_type
_atom_site_calc_flag
_atom_site_calc_attached_atom
_atom_site_type_symbol
CO 0.24622(4) 0.81226(5) -0.0011 0.0264(3) 1.000 Uani ? ? Co
C1 0.1752(4) 0.9465(4) 0.0517(5) 0.030(3) 1.000 Uani ? ? C
C2 0.1149(4) 0.9729(4) 0.0932(5) 0.030(3) 1.000 Uani ? ? C
C3 0.0740(4) 0.9071(4) 0.1086(5) 0.028(3) 1.000 Uani ? ? C
C4 0.1105(4) 0.8410(4) 0.0765(5) 0.030(3) 1.000 Uani ? ? C
C5 0.0944(4) 0.7601(4) 0.0758(5) 0.033(4) 1.000 Uani ? ? C
C6 0.1380(4) 0.7024(4) 0.0453(5) 0.030(4) 1.000 Uani ? ? C
C7 0.1208(4) 0.6208(4) 0.0414(5) 0.034(4) 1.000 Uani ? ? C
C8 0.1767(4) 0.5819(4) 0.0102(5) 0.032(3) 1.000 Uani ? ? C
C9 0.2304(3) 0.6406(4) -0.0045(6) 0.032(3) 1.000 Uani ? ? C
C10 0.2965(4) 0.6296(4) -0.0352(5) 0.029(3) 1.000 Uani ? ? C
C11 0.3439(4) 0.6905(4) -0.0524(5) 0.030(3) 1.000 Uani ? ? C
C12 0.4134(4) 0.6849(4) -0.0874(5) 0.032(3) 1.000 Uani ? ? C
C13 0.4366(4) 0.7602(4) -0.0998(5) 0.031(4) 1.000 Uani ? ? C
C14 0.3838(4) 0.8130(4) -0.0736(4) 0.028(3) 1.000 Uani ? ? C
C15 0.3867(4) 0.8949(4) -0.0766(5) 0.030(3) 1.000 Uani ? ? C
C16 0.3360(4) 0.9444(4) -0.0477(5) 0.028(3) 1.000 Uani ? ? C
C17 0.3300(4) 1.0286(4) -0.0467(5) 0.030(3) 1.000 Uani ? ? C
C18 0.2671(3) 1.0467(4) -0.0120(4) 0.027(3) 1.000 Uani ? ? C
C19 0.2357(3) 0.9761(3) 0.0120(4) 0.026(3) 1.000 Uani ? ? C
N21 0.1704(3) 0.8660(3) 0.0437(4) 0.027(3) 1.000 Uani ? ? n
N22 0.2036(3) 0.7131(3) 0.0178(4) 0.028(3) 1.000 Uani ? ? n
N23 0.3280(3) 0.7692(3) -0.0445(4) 0.027(3) 1.000 Uani ? ? n
N24 0.2781(3) 0.9157(3) -0.0123(4) 0.027(3) 1.000 Uani ? ? n
C25 0.0967(4) 1.0538(4) 0.1169(5) 0.031(4) 1.000 Uani ? ? C
C26 0.1429(5) 1.0999(4) 0.1615(5) 0.037(4) 1.000 Uani ? ? C
C27 0.1232(5) 1.1752(5) 0.1856(6) 0.047(5) 1.000 Uani ? ? C
C28 0.0608(5) 1.2056(5) 0.1619(7) 0.057(5) 1.000 Uani ? ? C
C29 0.0164(5) 1.1600(5) 0.1180(8) 0.055(5) 1.000 Uani ? ? C
C30 0.0321(4) 1.0845(5) 0.0950(7) 0.043(5) 1.000 Uani ? ? C
C31 0.0104(4) 0.9022(4) 0.1591(5) 0.031(3) 1.000 Uani ? ? C
C32 0.0070(4) 0.9358(5) 0.2387(5) 0.039(4) 1.000 Uani ? ? C
C33 -0.0505(4) 0.9303(5) 0.2872(5) 0.044(4) 1.000 Uani ? ? C
C34 -0.1090(4) 0.8918(5) 0.2551(6) 0.045(5) 1.000 Uani ? ? C
C35 -0.1065(4) 0.8603(4) 0.1748(5) 0.038(4) 1.000 Uani ? ? C
C36 -0.0469(4) 0.8638(4) 0.1266(5) 0.036(4) 1.000 Uani ? ? C
C37 0.0534(4) 0.5877(4) 0.0651(6) 0.042(4) 1.000 Uani ? ? C
C38 0.1783(4) 0.4949(4) -0.0059(7) 0.042(4) 1.000 Uani ? ? C
C39 0.4561(4) 0.6124(4) -0.1067(6) 0.038(4) 1.000 Uani ? ? C
C40 0.5047(4) 0.7836(4) -0.1337(5) 0.037(4) 1.000 Uani ? ? C
C41 0.3806(4) 1.0842(4) -0.0818(5) 0.031(4) 1.000 Uani ? ? C
C42 0.4451(4) 1.0910(5) -0.0474(7) 0.050(5) 1.000 Uani ? ? C
C43 0.4910(5) 1.1459(6) -0.0794(9) 0.073(7) 1.000 Uani ? ? C
C44 0.4732(5) 1.1942(5) -0.1458(7) 0.055(5) 1.000 Uani ? ? C
C45 0.4107(5) 1.1867(5) -0.1803(6) 0.051(5) 1.000 Uani ? ? C
C46 0.3634(4) 1.1319(5) -0.1485(6) 0.043(4) 1.000 Uani ? ? C
C47 0.2360(3) 1.1261(3) -0.0066(5) 0.028(3) 1.000 Uani ? ? C
C48 0.2736(4) 1.1909(4) 0.0227(5) 0.035(4) 1.000 Uani ? ? C
C49 0.2435(4) 1.2644(4) 0.0253(5) 0.039(4) 1.000 Uani ? ? C
C50 0.1773(4) 1.2750(4) -0.0007(7) 0.041(4) 1.000 Uani ? ? C
C51 0.1393(4) 1.2114(5) -0.0295(5) 0.039(4) 1.000 Uani ? ? C
C52 0.1704(4) 1.1378(4) -0.0324(5) 0.033(4) 1.000 Uani ? ? C
C53 0.3181(4) 0.5481(4) -0.0584(5) 0.034(4) 1.000 Uani ? ? C
C54 0.3474(4) 0.4984(4) 0.0003(7) 0.041(4) 1.000 Uani ? ? C
C55 0.3665(5) 0.4221(5) -0.0248(8) 0.053(5) 1.000 Uani ? ? C
C56 0.3549(5) 0.3980(5) -0.1054(8) 0.055(5) 1.000 Uani ? ? C
C57 0.3263(5) 0.4461(5) -0.1615(7) 0.061(5) 1.000 Uani ? ? C
C58 0.3068(5) 0.5217(5) -0.1390(6) 0.045(5) 1.000 Uani ? ? C
N59 0.2059(3) 0.8155(3) -0.1152(4) 0.030(3) 1.000 Uani ? ? n
C60 0.1636(4) 0.8730(5) -0.1410(6) 0.044(4) 1.000 Uani ? ? C
C61 0.1354(5) 0.8757(5) -0.2201(6) 0.051(5) 1.000 Uani ? ? C
C62 0.1509(5) 0.8163(6) -0.2757(6) 0.057(5) 1.000 Uani ? ? C
C63 0.1919(5) 0.7566(6) -0.2496(6) 0.056(5) 1.000 Uani ? ? C
C64 0.2180(5) 0.7579(5) -0.1692(5) 0.042(4) 1.000 Uani ? ? C
N65 0.2867(3) 0.8090(3) 0.1144(4) 0.031(3) 1.000 Uani ? ? n
C66 0.3486(4) 0.8392(5) 0.1278(5) 0.038(4) 1.000 Uani ? ? C
C67 0.3775(4) 0.8430(5) 0.2067(6) 0.046(4) 1.000 Uani ? ? C
C68 0.3408(5) 0.8167(5) 0.2752(5) 0.045(5) 1.000 Uani ? ? C
C69 0.2764(4) 0.7869(5) 0.2624(5) 0.040(4) 1.000 Uani ? ? C
C70 0.2496(4) 0.7834(4) 0.1812(5) 0.036(4) 1.000 Uani ? ? C
C71 -0.1205(9) 0.446(1) 0.279(1) 0.11(1) 1.000 Uani ? ? C
CL1 -0.1523(3) 0.4507(2) 0.1810(3) 0.129(3) 1.000 Uani ? ? Cl
CL2 -0.0460(3) 0.4890(3) 0.3017(5) 0.203(4) 1.000 Uani ? ? Cl
C72 0.166(1) 0.4777(8) 0.228(1) 0.047(8) 0.500 Uani ? ? C
CL3 0.2417(2) 0.5123(3) 0.2088(3) 0.052(3) 0.500 Uani ? ? Cl
CL4 0.1553(4) 0.3853(3) 0.1902(4) 0.062(3) 0.500 Uani ? ? Cl
O1 0.0997(6) 0.4219(6) 0.1952(6) 0.044(6) 0.500 Uani ? ? O
H1 0.0513 0.7444 0.0974 0.0434 1.000 Uiso calc C5 H
H2 0.4264 0.9181 -0.1003 0.0394 1.000 Uiso calc C15 H
H3 0.1870 1.0805 0.1752 0.0504 1.000 Uiso calc C26 H
H4 0.1533 1.2059 0.2189 0.0649 1.000 Uiso calc C27 H
H5 0.0489 1.2578 0.1761 0.0773 1.000 Uiso calc C28 H
H6 -0.0268 1.1810 0.1027 0.0804 1.000 Uiso calc C29 H
H7 0.0001 1.0536 0.0649 0.0624 1.000 Uiso calc C30 H
H8 0.0456 0.9631 0.2599 0.0514 1.000 Uiso calc C32 H
H9 -0.0513 0.9522 0.3420 0.0579 1.000 Uiso calc C33 H
H10 -0.1493 0.8876 0.2880 0.0596 1.000 Uiso calc C34 H
H11 -0.1460 0.8359 0.1521 0.0494 1.000 Uiso calc C35 H
H12 -0.0453 0.8405 0.0725 0.0476 1.000 Uiso calc C36 H
H13 0.0540 0.5327 0.0573 0.0577 1.000 Uiso calc C37 H
H14 0.0442 0.5993 0.1223 0.0577 1.000 Uiso calc C37 H
H15 0.0188 0.6101 0.0307 0.0577 1.000 Uiso calc C37 H
H16 0.1359 0.4725 0.0100 0.0588 1.000 Uiso calc C38 H
H17 0.1861 0.4856 -0.0640 0.0588 1.000 Uiso calc C38 H
H18 0.2141 0.4718 0.0260 0.0588 1.000 Uiso calc C38 H
H19 0.4991 0.6279 -0.1289 0.0510 1.000 Uiso calc C39 H
H20 0.4630 0.5833 -0.0565 0.0510 1.000 Uiso calc C39 H
H21 0.4328 0.5809 -0.1467 0.0510 1.000 Uiso calc C39 H
H22 0.5305 0.7382 -0.1465 0.0486 1.000 Uiso calc C40 H
H23 0.4986 0.8139 -0.1832 0.0486 1.000 Uiso calc C40 H
H24 0.5283 0.8138 -0.0928 0.0486 1.000 Uiso calc C40 H
H25 0.4582 1.0584 -0.0019 0.0690 1.000 Uiso calc C42 H
H26 0.5353 1.1501 -0.0553 0.1055 1.000 Uiso calc C43 H
H27 0.5045 1.2320 -0.1666 0.0738 1.000 Uiso calc C44 H
H28 0.3983 1.2188 -0.2266 0.0673 1.000 Uiso calc C45 H
H29 0.3194 1.1278 -0.1732 0.0559 1.000 Uiso calc C46 H
H30 0.3195 1.1844 0.0406 0.0456 1.000 Uiso calc C48 H
H31 0.2690 1.3078 0.0453 0.0535 1.000 Uiso calc C49 H
H32 0.1574 1.3257 0.0009 0.0571 1.000 Uiso calc C50 H
H33 0.0931 1.2179 -0.0467 0.0514 1.000 Uiso calc C51 H
H34 0.1450 1.0946 -0.0531 0.0430 1.000 Uiso calc C52 H
H35 0.3545 0.5154 0.0565 0.0574 1.000 Uiso calc C54 H
H36 0.3874 0.3876 0.0143 0.0794 1.000 Uiso calc C55 H
H37 0.3673 0.3465 -0.1217 0.0818 1.000 Uiso calc C56 H
H38 0.3192 0.4286 -0.2175 0.0818 1.000 Uiso calc C57 H
H39 0.2858 0.5550 -0.1791 0.0595 1.000 Uiso calc C58 H
H40 0.1527 0.9136 -0.1025 0.0574 1.000 Uiso calc C60 H
H41 0.1060 0.9174 -0.2361 0.0674 1.000 Uiso calc C61 H
H42 0.1333 0.8170 -0.3313 0.0756 1.000 Uiso calc C62 H
H43 0.2023 0.7145 -0.2864 0.0733 1.000 Uiso calc C63 H
H44 0.2460 0.7155 -0.1515 0.0549 1.000 Uiso calc C64 H
H45 0.3737 0.8588 0.0813 0.0502 1.000 Uiso calc C66 H
H46 0.4223 0.8635 0.2139 0.0596 1.000 Uiso calc C67 H
H47 0.3597 0.8192 0.3301 0.0612 1.000 Uiso calc C68 H
H48 0.2502 0.7687 0.3087 0.0530 1.000 Uiso calc C69 H
H49 0.2050 0.7629 0.1725 0.0467 1.000 Uiso calc C70 H

loop_
_atom_type_symbol
_atom_type_scat_dispersion_real
_atom_type_scat_dispersion_imag
_atom_type_scat_source
C 0.002 0.002 International_Tables_Vol_IV_Table_2.3.1
H 0.000 0.000 International_Tables_Vol_IV_Table_2.3.1
Cl 0.132 0.159 International_Tables_Vol_IV_Table_2.3.1
Co 0.299 0.973 International_Tables_Vol_IV_Table_2.3.1
N 0.004 0.003 International_Tables_Vol_IV_Table_2.3.1
O 0.008 0.006 International_Tables_Vol_IV_Table_2.3.1

loop_
_geom_angle_atom_site_label_1
_geom_angle_atom_site_label_2
_geom_angle_atom_site_label_3
_geom_angle
N21 CO N22 91.7(3)
N21 CO N23 173.4(3)
N21 CO N24 80.7(3)
N21 CO N59 91.2(3)
N21 CO N65 88.7(3)
N22 CO N23 94.6(2)
N22 CO N24 172.4(3)
N22 CO N59 89.8(3)
N22 CO N65 90.2(3)
N23 CO N24 93.0(2)
N23 CO N59 90.7(3)
N23 CO N65 89.5(3)
N24 CO N59 91.1(3)
N24 CO N65 89.0(3)
N59 CO N65 180.00
C2 C1 C19 140.8(7)
C2 C1 N21 107.5(6)
C19 C1 N21 111.5(6)
C1 C2 C3 107.3(7)
C1 C2 C25 127.9(7)
C3 C2 C25 124.8(7)
C2 C3 C4 106.7(7)
C2 C3 C31 128.2(7)
C4 C3 C31 124.6(7)
C3 C4 C5 131.4(7)
C3 C4 N21 108.7(6)
C5 C4 N21 119.9(7)
C4 C5 C6 124.0(7)
C5 C6 C7 124.2(7)
C5 C6 N22 126.2(7)
C7 C6 N22 109.6(7)
C6 C7 C8 107.5(7)
C6 C7 C37 124.5(7)
C8 C7 C37 128.0(7)
C7 C8 C9 107.2(6)
C7 C8 C38 123.7(7)
C9 C8 C38 129.0(7)
C8 C9 C10 128.8(6)
C8 C9 N22 107.3(6)
C10 C9 N22 124.0(6)
C9 C10 C11 125.0(6)
C9 C10 C53 118.1(6)
C11 C10 C53 116.7(7)
C10 C11 C12 128.8(7)
C10 C11 N23 123.2(7)
C12 C11 N23 107.8(7)
C11 C12 C13 107.2(7)
C11 C12 C39 129.4(7)
C13 C12 C39 123.3(7)
C12 C13 C14 108.0(7)
C12 C13 C40 126.5(7)
C14 C13 C40 125.4(7)
C13 C14 C15 126.2(7)
C13 C14 N23 108.7(6)
C15 C14 N23 125.1(7)
C14 C15 C16 124.9(7)
C15 C16 C17 132.3(7)
C15 C16 N24 121.0(6)
C17 C16 N24 106.7(6)
C16 C17 C18 107.4(6)
C16 C17 C41 125.4(7)
C18 C17 C41 127.0(6)
C17 C18 C19 107.7(6)
C17 C18 C47 126.1(7)
C19 C18 C47 126.1(7)
C1 C19 C18 141.5(6)
C1 C19 N24 110.8(6)
C18 C19 N24 107.7(6)
CO N21 C1 117.7(5)
CO N21 C4 132.4(5)
C1 N21 C4 109.7(6)
CO N22 C6 125.3(5)
CO N22 C9 125.7(5)
C6 N22 C9 108.5(6)
CO N23 C11 126.9(5)
CO N23 C14 124.8(5)
C11 N23 C14 108.3(6)
CO N24 C16 130.9(5)
CO N24 C19 118.6(5)
C16 N24 C19 110.3(6)
C2 C25 C26 120.2(7)
C2 C25 C30 120.1(7)
C26 C25 C30 119.8(8)
C25 C26 C27 118.8(9)
C26 C27 C28 121.0(9)
C27 C28 C29 119.4(9)
C28 C29 C30 122(1)
C25 C30 C29 118.9(9)
C3 C31 C32 120.6(7)
C3 C31 C36 119.9(7)
C32 C31 C36 119.5(7)
C31 C32 C33 121.5(8)
C32 C33 C34 119.6(8)
C33 C34 C35 118.9(8)
C34 C35 C36 121.2(8)
C31 C36 C35 119.1(8)
C17 C41 C42 121.0(8)
C17 C41 C46 120.4(8)
C42 C41 C46 118.6(8)
C41 C42 C43 120.0(9)
C42 C43 C44 121(1)
C43 C44 C45 118.8(9)
C44 C45 C46 120(1)
C41 C46 C45 120.6(9)
C18 C47 C48 121.6(7)
C18 C47 C52 120.0(7)
C48 C47 C52 118.4(7)
C47 C48 C49 120.1(8)
C48 C49 C50 120.8(7)
C49 C50 C51 119.9(7)
C50 C51 C52 118.7(8)
C47 C52 C51 122.2(8)
C10 C53 C54 121.2(8)
C10 C53 C58 119.1(8)
C54 C53 C58 119.6(8)
C53 C54 C55 118(1)
C54 C55 C56 120(1)
C55 C56 C57 120.7(9)
C56 C57 C58 120(1)
C53 C58 C57 119(1)
CO N59 C60 122.9(6)
CO N59 C64 120.1(6)
C60 N59 C64 117.0(8)
N59 C60 C61 123.3(9)
C60 C61 C62 118.3(9)
C61 C62 C63 119.0(9)
C62 C63 C64 119(1)
N59 C64 C63 123.1(9)
CO N65 C66 119.7(6)
CO N65 C70 121.0(6)
C66 N65 C70 119.0(8)
N65 C66 C67 122.5(8)
C66 C67 C68 119.3(8)
C67 C68 C69 118.7(9)
C68 C69 C70 119.8(8)
N65 C70 C69 120.6(8)
CL1 C71 CL2 120(1)
CL3 C72 CL4 112(1)
CL3 C72 O1 147(1)
CL4 C72 O1 43.4(6)
C72 CL4 O1 67(1)
C72 O1 CL4 68.8(9)

loop_
_geom_bond_atom_site_label_1
_geom_bond_atom_site_label_2
_geom_bond_distance
CO N21 1.886(6)
CO N22 1.915(6)
CO N23 1.892(6)
CO N24 1.884(6)
CO N59 1.980(7)
CO N65 2.003(7)
C1 C2 1.43(1)
C1 C19 1.43(1)
C1 N21 1.387(9)
C2 C3 1.40(1)
C2 C25 1.48(1)
C3 C4 1.43(1)
C3 C31 1.48(1)
C4 C5 1.42(1)
C4 N21 1.35(1)
C5 C6 1.39(1)
C6 C7 1.44(1)
C6 N22 1.37(1)
C7 C8 1.37(1)
C7 C37 1.48(1)
C8 C9 1.47(1)
C8 C38 1.51(1)
C9 C10 1.40(1)
C9 N22 1.393(9)
C10 C11 1.42(1)
C10 C53 1.50(1)
C11 C12 1.47(1)
C11 N23 1.387(9)
C12 C13 1.38(1)
C12 C39 1.53(1)
C13 C14 1.43(1)
C13 C40 1.49(1)
C14 C15 1.40(1)
C14 N23 1.404(9)
C15 C16 1.38(1)
C16 C17 1.45(1)
C16 N24 1.359(9)
C17 C18 1.38(1)
C17 C41 1.48(1)
C18 C19 1.407(9)
C18 C47 1.491(9)
C19 N24 1.380(9)
C25 C26 1.39(1)
C25 C30 1.41(1)
C26 C27 1.40(1)
C27 C28 1.38(2)
C28 C29 1.36(2)
C29 C30 1.38(1)
C31 C32 1.39(1)
C31 C36 1.40(1)
C32 C33 1.37(1)
C33 C34 1.41(1)
C34 C35 1.39(1)
C35 C36 1.40(1)
C41 C42 1.38(1)
C41 C46 1.38(1)
C42 C43 1.40(1)
C43 C44 1.39(2)
C44 C45 1.35(2)
C45 C46 1.41(1)
C47 C48 1.41(1)
C47 C52 1.36(1)
C48 C49 1.39(1)
C49 C50 1.37(1)
C50 C51 1.40(1)
C51 C52 1.40(1)
C53 C54 1.39(1)
C53 C58 1.38(1)
C54 C55 1.42(1)
C55 C56 1.37(2)
C56 C57 1.34(2)
C57 C58 1.40(1)
N59 C60 1.35(1)
N59 C64 1.33(1)
C60 C61 1.38(1)
C61 C62 1.38(1)
C62 C63 1.36(1)
C63 C64 1.38(1)
N65 C66 1.33(1)
N65 C70 1.36(1)
C66 C67 1.38(1)
C67 C68 1.38(1)
C68 C69 1.38(1)
C69 C70 1.40(1)
C71 CL1 1.68(2)
C71 CL2 1.68(2)
C72 CL3 1.63(2)
C72 CL4 1.71(2)
C72 O1 1.69(2)
CL4 O1 1.26(1)
